data_4117982
loop_
_publ_author_name
'Robert J. Phipps'
'Kenichi Hiramatsu'
'F. Dean Toste'

_publ_section_title
;
 Asymmetric Fluorination of Enamides: Access to \a-Fluoroimines Using an
 Anionic Chiral Phase-Transfer Catalyst
;
_journal_name_full 'Journal of the American Chemical Society'
_journal_page_first 8376
_journal_page_last 8379
_journal_paper_doi 10.1021/ja303959p
_journal_volume 134
_journal_year 2012
_chemical_absolute_configuration ad
_chemical_formula_sum 'C19 H18 F N O'
_chemical_formula_weight 295.34
_chemical_name_common RJPC115
_chemical_name_systematic
;
 toste62
;
_space_group.centring_type P

_space_group_IT_number 4
_space_group.IT_number 4

_symmetry_cell_setting monoclinic
_symmetry_space_group_name_Hall 'P 2yb'
_symmetry_space_group_name_H-M 'P 1 21 1'
_atom_sites_solution_hydrogens geom
_atom_sites_solution_primary direct
_atom_sites_solution_secondary difmap
_audit_creation_method SHELXL-97
_cell_angle_alpha 90.00
_cell_angle_beta 94.759(4)
_cell_angle_gamma 90.00
_cell_formula_units_Z 2
_cell_length_a 7.7437(8)
_cell_length_b 10.4774(11)
_cell_length_c 9.3702(10)
_cell_measurement_reflns_used 9981
_cell_measurement_temperature 100(2)
_cell_measurement_theta_max 67.57
_cell_measurement_theta_min 4.74
_cell_volume 757.62(14)
_computing_cell_refinement 'Bruker SAINT'
_computing_data_collection 'Bruker APEX2'
_computing_data_reduction 'Bruker SAINT'
_computing_molecular_graphics ORTEP-32
_computing_publication_material WinGX
_computing_structure_refinement SHELXL-97
_computing_structure_solution SIR-2011
_diffrn_ambient_temperature 100(2)
_diffrn_detector_area_resol_mean 8.366
_diffrn_measured_fraction_theta_full 0.999
_diffrn_measured_fraction_theta_max 0.995
_diffrn_measurement_device_type 'Bruker APEX-II CCD'
_diffrn_measurement_method 'phi and omega scans'
_diffrn_radiation_monochromator 'HELIOS multilayer mirrors'
_diffrn_radiation_source 'microfocus rotating anode'
_diffrn_radiation_type CuK\a
_diffrn_radiation_wavelength 1.54178
_diffrn_reflns_av_R_equivalents 0.0190
_diffrn_reflns_av_sigmaI/netI 0.0154
_diffrn_reflns_limit_h_max 9
_diffrn_reflns_limit_h_min -9
_diffrn_reflns_limit_k_max 12
_diffrn_reflns_limit_k_min -11
_diffrn_reflns_limit_l_max 11
_diffrn_reflns_limit_l_min -11
_diffrn_reflns_number 11271
_diffrn_reflns_theta_full 67.00
_diffrn_reflns_theta_max 68.00
_diffrn_reflns_theta_min 4.74
_exptl_absorpt_coefficient_mu 0.711
_exptl_absorpt_correction_T_max 0.9323
_exptl_absorpt_correction_T_min 0.9008
_exptl_absorpt_correction_type multi-scan
_exptl_absorpt_process_details SADABS
_exptl_crystal_colour colorless
_exptl_crystal_density_diffrn 1.295
_exptl_crystal_description blade
_exptl_crystal_F_000 312
_exptl_crystal_size_max 0.15
_exptl_crystal_size_mid 0.10
_exptl_crystal_size_min 0.10
_refine_diff_density_max 0.150
_refine_diff_density_min -0.174
_refine_diff_density_rms 0.029
_refine_ls_abs_structure_details 'Flack H D (1983), Acta Cryst. A39, 876-881'
_refine_ls_abs_structure_Flack -0.10(11)
_refine_ls_extinction_method none
_refine_ls_goodness_of_fit_ref 1.065
_refine_ls_hydrogen_treatment constr
_refine_ls_matrix_type full
_refine_ls_number_parameters 199
_refine_ls_number_reflns 2654
_refine_ls_number_restraints 1
_refine_ls_restrained_S_all 1.065
_refine_ls_R_factor_all 0.0272
_refine_ls_R_factor_gt 0.0271
_refine_ls_shift/su_max 0.000
_refine_ls_shift/su_mean 0.000
_refine_ls_structure_factor_coef Fsqd
_refine_ls_weighting_details 'calc w=1/[\s^2^(Fo^2^)+(0.0458P)^2^+0.1353P] where P=(Fo^2^+2Fc^2^)/3'
_refine_ls_weighting_scheme calc
_refine_ls_wR_factor_gt 0.0726
_refine_ls_wR_factor_ref 0.0726
_reflns_number_gt 2641
_reflns_number_total 2654
_reflns_threshold_expression >2sigma(I)
_cod_data_source_file ja303959p_si_002.cif
_cod_data_source_block toste62
_cod_depositor_comments
;
The following automatic conversions were performed:

'_space_group.centring_type' value 'primitive' was replaced with the
value 'P' as specified in the replacement file
'/home/antanas/src/cod-tools/trunk/data/replacement-values/replacement_values.lst'.

Automatic conversion script
Id: cif_fix_values 5642 2017-10-24 12:04:52Z antanas 
;
_cod_database_code 4117982

loop_
_symmetry_equiv_pos_as_xyz
'x, y, z'
'-x, y+1/2, -z'

loop_
_atom_site_label
_atom_site_type_symbol
_atom_site_fract_x
_atom_site_fract_y
_atom_site_fract_z
_atom_site_U_iso_or_equiv
_atom_site_adp_type
_atom_site_occupancy
_atom_site_symmetry_multiplicity
_atom_site_calc_flag
_atom_site_refinement_flags
C1 C 0.21918(17) 0.21346(13) 0.99289(14) 0.0198(3) Uani 1 1 d .
C2 C 0.39292(17) 0.15104(14) 1.03865(15) 0.0226(3) Uani 1 1 d .
H2A H 0.4282 0.1724 1.1398 0.027 Uiso 1 1 calc R
H2B H 0.4829 0.1835 0.9788 0.027 Uiso 1 1 calc R
C3 C 0.37615(18) 0.00652(14) 1.02155(15) 0.0240(3) Uani 1 1 d .
H3A H 0.4857 -0.0349 1.0586 0.029 Uiso 1 1 calc R
H3B H 0.2824 -0.0251 1.0779 0.029 Uiso 1 1 calc R
C4 C 0.33572(18) -0.02825(14) 0.86401(15) 0.0251(3) Uani 1 1 d .
H4A H 0.4434 -0.0228 0.8143 0.030 Uiso 1 1 calc R
H4B H 0.2939 -0.1175 0.8571 0.030 Uiso 1 1 calc R
C5 C 0.20117(17) 0.05812(14) 0.79039(15) 0.0225(3) Uani 1 1 d .
H5 H 0.1522 0.0350 0.6977 0.027 Uiso 1 1 calc R
C6 C 0.14734(17) 0.16523(13) 0.84847(14) 0.0192(3) Uani 1 1 d .
C7 C 0.09151(16) 0.20370(12) 1.10723(13) 0.0185(3) Uani 1 1 d .
C8 C 0.11564(17) 0.28158(14) 1.22829(15) 0.0222(3) Uani 1 1 d .
H8 H 0.2074 0.3420 1.2360 0.027 Uiso 1 1 calc R
C9 C 0.00562(18) 0.27065(15) 1.33716(15) 0.0260(3) Uani 1 1 d .
H9 H 0.0225 0.3237 1.4194 0.031 Uiso 1 1 calc R
C10 C -0.12885(18) 0.18278(15) 1.32679(15) 0.0256(3) Uani 1 1 d .
H10 H -0.2035 0.1754 1.4019 0.031 Uiso 1 1 calc R
C11 C -0.15407(17) 0.10566(14) 1.20621(15) 0.0223(3) Uani 1 1 d .
H11 H -0.2464 0.0457 1.1987 0.027 Uiso 1 1 calc R
C12 C -0.04426(16) 0.11611(13) 1.09646(14) 0.0193(3) Uani 1 1 d .
H12 H -0.0619 0.0634 1.0141 0.023 Uiso 1 1 calc R
C13 C -0.13960(18) 0.19816(13) 0.71821(14) 0.0212(3) Uani 1 1 d .
C14 C -0.27005(17) 0.29729(13) 0.66663(13) 0.0192(3) Uani 1 1 d .
C15 C -0.44363(18) 0.26074(14) 0.65413(14) 0.0229(3) Uani 1 1 d .
H15 H -0.4751 0.1777 0.6835 0.027 Uiso 1 1 calc R
C16 C -0.57040(18) 0.34431(16) 0.59933(15) 0.0266(3) Uani 1 1 d .
H16 H -0.6886 0.3190 0.5922 0.032 Uiso 1 1 calc R
C17 C -0.52492(19) 0.46542(15) 0.55469(15) 0.0272(3) Uani 1 1 d .
H17 H -0.6115 0.5219 0.5141 0.033 Uiso 1 1 calc R
C18 C -0.35305(19) 0.50344(14) 0.56960(15) 0.0252(3) Uani 1 1 d .
H18 H -0.3224 0.5869 0.5414 0.030 Uiso 1 1 calc R
C19 C -0.22515(18) 0.42003(13) 0.62571(14) 0.0207(3) Uani 1 1 d .
H19 H -0.1075 0.4466 0.6361 0.025 Uiso 1 1 calc R
N1 N 0.01225(14) 0.24301(12) 0.78358(12) 0.0207(2) Uani 1 1 d .
H1 H 0.0278 0.3262 0.7858 0.025 Uiso 1 1 calc R
O1 O -0.17009(13) 0.08488(10) 0.70064(12) 0.0312(3) Uani 1 1 d .
F1 F 0.25120(10) 0.34684(7) 0.97475(8) 0.02346(18) Uani 1 1 d .

loop_
_atom_site_aniso_label
_atom_site_aniso_U_11
_atom_site_aniso_U_22
_atom_site_aniso_U_33
_atom_site_aniso_U_23
_atom_site_aniso_U_13
_atom_site_aniso_U_12
C1 0.0218(6) 0.0138(7) 0.0238(6) 0.0017(5) 0.0014(5) -0.0017(5)
C2 0.0204(6) 0.0235(8) 0.0238(6) -0.0001(5) 0.0006(5) 0.0003(5)
C3 0.0232(6) 0.0220(8) 0.0265(7) 0.0036(6) 0.0010(5) 0.0059(5)
C4 0.0267(7) 0.0210(7) 0.0282(7) -0.0012(5) 0.0052(5) 0.0047(6)
C5 0.0217(6) 0.0248(8) 0.0211(7) 0.0006(5) 0.0034(5) 0.0015(5)
C6 0.0178(6) 0.0198(7) 0.0205(6) 0.0039(5) 0.0037(5) -0.0009(5)
C7 0.0193(6) 0.0155(7) 0.0202(6) 0.0014(5) -0.0004(5) 0.0035(5)
C8 0.0216(6) 0.0186(7) 0.0260(6) -0.0034(5) -0.0007(5) -0.0009(5)
C9 0.0289(7) 0.0266(8) 0.0224(6) -0.0070(6) 0.0013(5) 0.0021(6)
C10 0.0260(7) 0.0274(8) 0.0241(7) 0.0011(6) 0.0061(5) 0.0019(6)
C11 0.0211(6) 0.0197(7) 0.0261(7) 0.0019(5) 0.0015(5) -0.0009(5)
C12 0.0210(6) 0.0162(7) 0.0203(6) -0.0009(5) -0.0003(5) 0.0023(5)
C13 0.0256(7) 0.0186(7) 0.0194(6) 0.0013(5) 0.0017(5) 0.0001(5)
C14 0.0240(6) 0.0191(7) 0.0143(5) -0.0028(5) 0.0000(5) 0.0012(5)
C15 0.0256(6) 0.0210(7) 0.0221(6) -0.0013(5) 0.0022(5) -0.0014(5)
C16 0.0216(6) 0.0301(8) 0.0280(7) -0.0029(6) 0.0017(5) 0.0009(6)
C17 0.0302(7) 0.0260(8) 0.0252(7) 0.0002(6) 0.0014(5) 0.0100(6)
C18 0.0343(7) 0.0193(7) 0.0220(6) 0.0010(5) 0.0025(5) 0.0031(6)
C19 0.0243(6) 0.0197(7) 0.0180(6) -0.0015(5) 0.0015(5) -0.0004(5)
N1 0.0243(5) 0.0156(6) 0.0220(5) 0.0015(4) 0.0005(4) 0.0000(4)
O1 0.0327(5) 0.0166(6) 0.0423(6) 0.0010(4) -0.0103(4) -0.0002(4)
F1 0.0247(4) 0.0166(4) 0.0289(4) 0.0019(3) 0.0015(3) -0.0044(3)

loop_
_atom_type_symbol
_atom_type_description
_atom_type_scat_dispersion_real
_atom_type_scat_dispersion_imag
_atom_type_scat_source
C C 0.0181 0.0091 'International Tables Vol C Tables 4.2.6.8 and 6.1.1.4'
H H 0.0000 0.0000 'International Tables Vol C Tables 4.2.6.8 and 6.1.1.4'
N N 0.0311 0.0180 'International Tables Vol C Tables 4.2.6.8 and 6.1.1.4'
O O 0.0492 0.0322 'International Tables Vol C Tables 4.2.6.8 and 6.1.1.4'
F F 0.0727 0.0534 'International Tables Vol C Tables 4.2.6.8 and 6.1.1.4'

loop_
_geom_angle_atom_site_label_1
_geom_angle_atom_site_label_2
_geom_angle_atom_site_label_3
_geom_angle
F1 C1 C6 105.98(10)
F1 C1 C7 106.16(10)
C6 C1 C7 113.40(11)
F1 C1 C2 107.13(10)
C6 C1 C2 111.10(11)
C7 C1 C2 112.52(11)
C1 C2 C3 109.29(11)
C1 C2 H2A 109.8
C3 C2 H2A 109.8
C1 C2 H2B 109.8
C3 C2 H2B 109.8
H2A C2 H2B 108.3
C4 C3 C2 110.28(11)
C4 C3 H3A 109.6
C2 C3 H3A 109.6
C4 C3 H3B 109.6
C2 C3 H3B 109.6
H3A C3 H3B 108.1
C5 C4 C3 112.25(11)
C5 C4 H4A 109.2
C3 C4 H4A 109.2
C5 C4 H4B 109.2
C3 C4 H4B 109.2
H4A C4 H4B 107.9
C6 C5 C4 123.30(13)
C6 C5 H5 118.3
C4 C5 H5 118.3
C5 C6 N1 123.59(13)
C5 C6 C1 123.08(12)
N1 C6 C1 113.29(11)
C12 C7 C8 119.53(12)
C12 C7 C1 121.62(11)
C8 C7 C1 118.81(12)
C9 C8 C7 120.00(12)
C9 C8 H8 120.0
C7 C8 H8 120.0
C8 C9 C10 120.44(13)
C8 C9 H9 119.8
C10 C9 H9 119.8
C9 C10 C11 119.79(13)
C9 C10 H10 120.1
C11 C10 H10 120.1
C10 C11 C12 120.11(13)
C10 C11 H11 119.9
C12 C11 H11 119.9
C11 C12 C7 120.13(12)
C11 C12 H12 119.9
C7 C12 H12 119.9
O1 C13 N1 123.13(13)
O1 C13 C14 120.86(13)
N1 C13 C14 116.01(12)
C15 C14 C19 119.43(12)
C15 C14 C13 117.12(12)
C19 C14 C13 123.40(12)
C16 C15 C14 120.50(13)
C16 C15 H15 119.7
C14 C15 H15 119.7
C15 C16 C17 120.00(13)
C15 C16 H16 120.0
C17 C16 H16 120.0
C18 C17 C16 119.82(14)
C18 C17 H17 120.1
C16 C17 H17 120.1
C17 C18 C19 120.37(14)
C17 C18 H18 119.8
C19 C18 H18 119.8
C18 C19 C14 119.83(13)
C18 C19 H19 120.1
C14 C19 H19 120.1
C13 N1 C6 124.82(12)
C13 N1 H1 117.6
C6 N1 H1 117.6

loop_
_geom_bond_atom_site_label_1
_geom_bond_atom_site_label_2
_geom_bond_distance
C1 F1 1.4319(16)
C1 C6 1.5070(18)
C1 C7 1.5204(18)
C1 C2 1.5251(18)
C2 C3 1.527(2)
C2 H2A 0.9900
C2 H2B 0.9900
C3 C4 1.5274(19)
C3 H3A 0.9900
C3 H3B 0.9900
C4 C5 1.5037(19)
C4 H4A 0.9900
C4 H4B 0.9900
C5 C6 1.329(2)
C5 H5 0.9500
C6 N1 1.4222(17)
C7 C12 1.3929(19)
C7 C8 1.3972(19)
C8 C9 1.387(2)
C8 H8 0.9500
C9 C10 1.387(2)
C9 H9 0.9500
C10 C11 1.390(2)
C10 H10 0.9500
C11 C12 1.3920(19)
C11 H11 0.9500
C12 H12 0.9500
C13 O1 1.2186(19)
C13 N1 1.3635(18)
C13 C14 1.5006(19)
C14 C15 1.3932(19)
C14 C19 1.3942(19)
C15 C16 1.382(2)
C15 H15 0.9500
C16 C17 1.390(2)
C16 H16 0.9500
C17 C18 1.385(2)
C17 H17 0.9500
C18 C19 1.391(2)
C18 H18 0.9500
C19 H19 0.9500
N1 H1 0.8800
